data_4339381
loop_
_publ_author_name
'Luo, Tzuoo-Tsair'
'Liu, Yen-Hsiang'
'Chan, Chun-Chieh'
'Huang, Sheng-Ming'
'Chang, Bor-Chen'
'Lu, Yi-Long'
'Lee, Gene-Hsiang'
'Peng, Shih-Ming'
'Wang, Ju-Chun'
'Lu, Kuang-Lieh'

_publ_section_title
;
 Toward quartz and cristobalite: spontaneous resolution, structures, and
 characterization of chiral silica-mimetic silver(I)-organic materials.
;
_journal_issue 24
_journal_name_full 'Inorganic chemistry'
_journal_page_first 10044
_journal_page_last 10046
_journal_paper_doi 10.1021/ic701412q
_journal_volume 46
_journal_year 2007
_chemical_absolute_configuration ad
_chemical_compound_source 'synthesis as described'
_chemical_formula_moiety 'C8 H6 Ag1 F6 N4 P1'
_chemical_formula_sum 'C8 H6 Ag F6 N4 P'
_chemical_formula_weight 411.01
_chemical_name_systematic
;
 ?
;
_space_group_IT_number 43
_symmetry_cell_setting orthorhombic
_symmetry_Int_Tables_number 43
_symmetry_space_group_name_Hall 'F 2 -2d'
_symmetry_space_group_name_H-M 'F d d 2'
_atom_sites_solution_hydrogens geom
_atom_sites_solution_primary direct
_atom_sites_solution_secondary difmap
_audit_conform_dict_location ftp://ftp.iucr.org/pub/cif_core.dic
_audit_conform_dict_name cif_core.dic
_audit_conform_dict_version 2.2
_audit_creation_date 2003-07-20T21:11:38-00:00
_audit_creation_method 'WinGX routine CIF_UPDATE'
_cell_angle_alpha 90
_cell_angle_beta 90
_cell_angle_gamma 90
_cell_formula_units_Z 8
_cell_length_a 17.2360(17)
_cell_length_b 9.1835(9)
_cell_length_c 15.4780(16)
_cell_measurement_reflns_used 996
_cell_measurement_temperature 293(2)
_cell_measurement_theta_max 25
_cell_measurement_theta_min 3.54
_cell_measurement_wavelength 0.71073
_cell_volume 2450.0(4)
_computing_cell_refinement 'Bruker SMART'
_computing_data_collection 'Bruker SMART'
_computing_data_reduction 'Bruker SAINT'
_computing_molecular_graphics 'Bruker SHELXTL'
_computing_publication_material 'Bruker SHELXTL'
_computing_structure_refinement 'SHELXL-97 (Sheldrick, 1997)'
_computing_structure_solution 'Bruker SHELXTL'
_diffrn_ambient_temperature 293(2)
_diffrn_measured_fraction_theta_full 1
_diffrn_measured_fraction_theta_max 1
_diffrn_measurement_device_type 'CCD area detector'
_diffrn_measurement_method 'phi and omega scans'
_diffrn_radiation_monochromator graphite
_diffrn_radiation_probe x-ray
_diffrn_radiation_type MoK\a
_diffrn_radiation_wavelength 0.71073
_diffrn_reflns_av_R_equivalents 0.0218
_diffrn_reflns_av_unetI/netI 0.0144
_diffrn_reflns_limit_h_max 20
_diffrn_reflns_limit_h_min -8
_diffrn_reflns_limit_k_max 10
_diffrn_reflns_limit_k_min -8
_diffrn_reflns_limit_l_max 18
_diffrn_reflns_limit_l_min -18
_diffrn_reflns_number 2086
_diffrn_reflns_theta_full 25.03
_diffrn_reflns_theta_max 25.03
_diffrn_reflns_theta_min 2.84
_exptl_absorpt_coefficient_mu 1.846
_exptl_absorpt_correction_T_max 0.9162
_exptl_absorpt_correction_T_min 0.8161
_exptl_absorpt_correction_type empirical
_exptl_crystal_colour colorless
_exptl_crystal_density_diffrn 2.229
_exptl_crystal_density_meas 0
_exptl_crystal_density_method 'not measured'
_exptl_crystal_description block
_exptl_crystal_F_000 1584
_exptl_crystal_size_max 0.4
_exptl_crystal_size_mid 0.3
_exptl_crystal_size_min 0.2
_refine_diff_density_max 0.466
_refine_diff_density_min -0.468
_refine_diff_density_rms 0.092
_refine_ls_abs_structure_details 'Flack H D (1983), Acta Cryst. A39, 876-881'
_refine_ls_abs_structure_Flack -0.04(4)
_refine_ls_extinction_coef 0.0049(3)
_refine_ls_extinction_expression Fc^*^=kFc[1+0.001xFc^2^\l^3^/sin(2\q)]^-1/4^
_refine_ls_extinction_method SHELXL
_refine_ls_goodness_of_fit_ref 1.119
_refine_ls_hydrogen_treatment mixed
_refine_ls_matrix_type full
_refine_ls_number_parameters 93
_refine_ls_number_reflns 1077
_refine_ls_number_restraints 1
_refine_ls_restrained_S_all 1.118
_refine_ls_R_factor_all 0.0242
_refine_ls_R_factor_gt 0.024
_refine_ls_shift/su_max 0.001
_refine_ls_shift/su_mean 0
_refine_ls_structure_factor_coef Fsqd
_refine_ls_weighting_details 'calc w=1/[\s^2^(Fo^2^)+(0.0411P)^2^+6.3764P] where P=(Fo^2^+2Fc^2^)/3'
_refine_ls_weighting_scheme calc
_refine_ls_wR_factor_gt 0.061
_refine_ls_wR_factor_ref 0.0611
_reflns_number_gt 1066
_reflns_number_total 1077
_reflns_threshold_expression >2sigma(I)
_cod_data_source_file ic701412q-file005.cif
_cod_data_source_block fdd2
_cod_depositor_comments
;
The following automatic conversions were performed:

'_symmetry_cell_setting' value 'Orthorhombic' changed to
'orthorhombic' according to
/usr/data/users/saulius/automatic-downloads/retrospective/ACS/lib/dictionaries/cif_core.dic
dictionary named 'cif_core.dic' version 2.4.2 from 2011-04-26.

Automatic conversion script
Id: cif_fix_values 2281 2013-09-26 08:29:07Z andrius 
;
_cod_original_sg_symbol_H-M Fdd2
_cod_database_code 4339381

loop_
_symmetry_equiv_pos_as_xyz
'x, y, z'
'-x, -y, z'
'-x+1/4, y+1/4, z+1/4'
'x+1/4, -y+1/4, z+1/4'
'x, y+1/2, z+1/2'
'-x, -y+1/2, z+1/2'
'-x+1/4, y+3/4, z+3/4'
'x+1/4, -y+3/4, z+3/4'
'x+1/2, y, z+1/2'
'-x+1/2, -y, z+1/2'
'-x+3/4, y+1/4, z+3/4'
'x+3/4, -y+1/4, z+3/4'
'x+1/2, y+1/2, z'
'-x+1/2, -y+1/2, z'
'-x+3/4, y+3/4, z+1/4'
'x+3/4, -y+3/4, z+1/4'

loop_
_atom_site_label
_atom_site_type_symbol
_atom_site_fract_x
_atom_site_fract_y
_atom_site_fract_z
_atom_site_U_iso_or_equiv
_atom_site_adp_type
_atom_site_occupancy
_atom_site_symmetry_multiplicity
_atom_site_calc_flag
_atom_site_refinement_flags
Ag1 Ag 0.75 1.25 1.750084(18) 0.03478(19) Uani 1 2 d S
P1 P 1 1.5 2.12709(13) 0.0482(5) Uani 1 2 d S
F1 F 0.9359(3) 1.4813(5) 2.0539(3) 0.0921(14) Uani 1 1 d .
F2 F 1.0080(4) 1.3326(12) 2.1197(10) 0.199(6) Uani 1 1 d .
F3 F 1.0624(4) 1.5139(9) 2.1969(4) 0.168(5) Uani 1 1 d .
N1 N 0.8692(2) 1.2837(4) 1.8149(2) 0.0316(6) Uani 1 1 d .
N2 N 0.97416(19) 1.1810(4) 1.8927(2) 0.0336(7) Uani 1 1 d .
C1 C 0.9057(2) 1.1732(4) 1.8545(2) 0.0335(8) Uani 1 1 d .
H1 H 0.8807 1.0834 1.8551 0.04 Uiso 1 1 calc R
C2 C 0.9067(2) 1.4106(4) 1.8140(3) 0.0320(8) Uani 1 1 d .
H2 H 0.8822 1.4906 1.7892 0.038 Uiso 1 1 calc R
C3 C 0.9791(2) 1.4289(4) 1.8478(3) 0.0281(7) Uani 1 1 d .
C4 C 1.0112(2) 1.3074(6) 1.8891(3) 0.0305(9) Uani 1 1 d .
H4 H 1.0599 1.3155 1.9146 0.037 Uiso 1 1 calc R

loop_
_atom_site_aniso_label
_atom_site_aniso_U_11
_atom_site_aniso_U_22
_atom_site_aniso_U_33
_atom_site_aniso_U_23
_atom_site_aniso_U_13
_atom_site_aniso_U_12
Ag1 0.0278(2) 0.0330(2) 0.0435(2) 0 0 -0.00912(15)
P1 0.0344(10) 0.0645(15) 0.0458(11) 0 0 -0.0056(6)
F1 0.075(3) 0.131(4) 0.071(3) 0.008(2) -0.016(2) -0.028(2)
F2 0.162(8) 0.080(5) 0.356(18) 0.061(9) 0.002(7) -0.008(4)
F3 0.064(3) 0.367(14) 0.073(3) 0.054(4) -0.025(2) -0.083(5)
N1 0.0277(16) 0.0298(13) 0.0374(15) 0.0020(12) -0.0058(12) -0.0019(13)
N2 0.0330(16) 0.0257(16) 0.0420(17) 0.0061(13) -0.0064(14) -0.0013(13)
C1 0.0344(19) 0.0283(17) 0.0378(17) 0.0033(14) -0.0020(15) -0.0075(14)
C2 0.0322(19) 0.0254(16) 0.0384(17) 0.0010(14) 0.0016(15) -0.0007(14)
C3 0.0231(16) 0.028(2) 0.0335(17) 0.0035(15) 0.0047(16) 0.0012(17)
C4 0.0241(18) 0.026(2) 0.041(2) 0.0057(17) -0.0038(15) -0.0016(15)

loop_
_atom_type_symbol
_atom_type_description
_atom_type_scat_dispersion_real
_atom_type_scat_dispersion_imag
_atom_type_scat_source
Ag Ag -0.8971 1.1015 'International Tables Vol C Tables 4.2.6.8 and 6.1.1.4'
P P 0.1023 0.0942 'International Tables Vol C Tables 4.2.6.8 and 6.1.1.4'
F F 0.0171 0.0103 'International Tables Vol C Tables 4.2.6.8 and 6.1.1.4'
N N 0.0061 0.0033 'International Tables Vol C Tables 4.2.6.8 and 6.1.1.4'
C C 0.0033 0.0016 'International Tables Vol C Tables 4.2.6.8 and 6.1.1.4'
H H 0 0 'International Tables Vol C Tables 4.2.6.8 and 6.1.1.4'

loop_
_geom_angle_atom_site_label_1
_geom_angle_atom_site_label_2
_geom_angle_atom_site_label_3
_geom_angle
_geom_angle_site_symmetry_1
_geom_angle_site_symmetry_3
N1 Ag1 N1 128.42(18) . 14_675
N1 Ag1 N2 124.13(12) . 12_474
N1 Ag1 N2 92.49(12) 14_675 12_474
N1 Ag1 N2 92.49(12) . 11_654
N1 Ag1 N2 124.13(12) 14_675 11_654
N2 Ag1 N2 91.97(17) 12_474 11_654
F3 P1 F3 90.2(5) . 2_785
F3 P1 F2 94.1(6) . .
F3 P1 F2 91.9(5) 2_785 .
F3 P1 F2 91.9(5) . 2_785
F3 P1 F2 94.1(6) 2_785 2_785
F2 P1 F2 171.5(12) . 2_785
F3 P1 F1 178.4(4) . .
F3 P1 F1 90.3(3) 2_785 .
F2 P1 F1 84.4(5) . .
F2 P1 F1 89.6(5) 2_785 .
F3 P1 F1 90.3(3) . 2_785
F3 P1 F1 178.4(4) 2_785 2_785
F2 P1 F1 89.6(5) . 2_785
F2 P1 F1 84.4(5) 2_785 2_785
F1 P1 F1 89.2(4) . 2_785
C2 N1 C1 116.1(3) . .
C2 N1 Ag1 123.0(3) . .
C1 N1 Ag1 121.0(3) . .
C1 N2 C4 117.3(3) . .
C1 N2 Ag1 116.0(2) . 15_645
C4 N2 Ag1 123.2(3) . 15_645
N2 C1 N1 125.5(3) . .
N1 C2 C3 123.2(3) . .
C2 C3 C4 116.0(4) . .
C2 C3 C3 123.4(4) . 2_785
C4 C3 C3 120.4(4) . 2_785
N2 C4 C3 121.8(4) . .

loop_
_geom_bond_atom_site_label_1
_geom_bond_atom_site_label_2
_geom_bond_distance
_geom_bond_site_symmetry_2
Ag1 N1 2.307(3) .
Ag1 N1 2.307(3) 14_675
Ag1 N2 2.393(3) 12_474
Ag1 N2 2.393(3) 11_654
P1 F3 1.530(5) .
P1 F3 1.530(5) 2_785
P1 F2 1.547(11) .
P1 F2 1.547(11) 2_785
P1 F1 1.592(5) .
P1 F1 1.592(5) 2_785
N1 C2 1.333(5) .
N1 C1 1.342(5) .
N2 C1 1.322(5) .
N2 C4 1.326(6) .
N2 Ag1 2.393(3) 15_645
C2 C3 1.363(6) .
C3 C4 1.400(6) .
C3 C3 1.491(8) 2_785

loop_
_geom_torsion_atom_site_label_1
_geom_torsion_atom_site_label_2
_geom_torsion_atom_site_label_3
_geom_torsion_atom_site_label_4
_geom_torsion
_geom_torsion_site_symmetry_1
_geom_torsion_site_symmetry_4
N1 Ag1 N1 C2 -109.1(3) 14_675 .
N2 Ag1 N1 C2 123.7(3) 12_474 .
N2 Ag1 N1 C2 29.6(3) 11_654 .
N1 Ag1 N1 C1 72.5(3) 14_675 .
N2 Ag1 N1 C1 -54.7(3) 12_474 .
N2 Ag1 N1 C1 -148.8(3) 11_654 .
C4 N2 C1 N1 -2.5(6) . .
Ag1 N2 C1 N1 157.3(3) 15_645 .
C2 N1 C1 N2 0.8(6) . .
Ag1 N1 C1 N2 179.3(3) . .
C1 N1 C2 C3 2.5(6) . .
Ag1 N1 C2 C3 -176.0(3) . .
N1 C2 C3 C4 -3.7(6) . .
N1 C2 C3 C3 -179.3(3) . 2_785
C1 N2 C4 C3 1.0(6) . .
Ag1 N2 C4 C3 -157.2(3) 15_645 .
C2 C3 C4 N2 1.9(6) . .
C3 C3 C4 N2 177.7(4) 2_785 .
